data_2215750
loop_
_publ_author_name
'Sarojini, B. K.'
'Narayana, B.'
'Mayekar, Anil N.'
'Yathirajan, H. S.'
'Bolte, Michael'

_publ_section_title
;
 A 1:1 cocrystal of 2,8-bis(trifluoromethyl)quinolin-4-ol and
 2,8-bis(trifluoromethyl)quinolin-4(1<i>H</i>)-one
;
_journal_coeditor_code AT2454
_journal_issue 11
_journal_name_full 'Acta Crystallographica Section E'
_journal_page_first o4478
_journal_page_last o4479
_journal_paper_doi 10.1107/S1600536807053482
_journal_volume 63
_journal_year 2007
_chemical_formula_iupac 'C11 H5 F6 N O, C11 H5 F6 N O'
_chemical_formula_moiety 'C11 H5 F6 N O, C11 H5 F6 N O'
_chemical_formula_sum 'C22 H10 F12 N2 O2'
_chemical_formula_weight 562.32
_chemical_name_systematic
;
2,8-bis(trifluoromethyl)quinolin-4-ol--
2,8-bis(trifluoromethyl)quinolin-4(1H)-one (1/1)
;
_space_group_IT_number 14
_symmetry_cell_setting monoclinic
_symmetry_space_group_name_Hall '-P 2yn'
_symmetry_space_group_name_H-M 'P 1 21/n 1'
_atom_sites_solution_hydrogens geom
_atom_sites_solution_primary direct
_atom_sites_solution_secondary difmap
_audit_creation_method SHELXL-97
_cell_angle_alpha 90.00
_cell_angle_beta 94.687(4)
_cell_angle_gamma 90.00
_cell_formula_units_Z 4
_cell_length_a 9.1868(4)
_cell_length_b 13.9634(8)
_cell_length_c 17.1928(8)
_cell_measurement_reflns_used 25632
_cell_measurement_temperature 173(2)
_cell_measurement_theta_max 27.6
_cell_measurement_theta_min 3.4
_cell_volume 2198.10(19)
_computing_cell_refinement 'X-AREA (Stoe & Cie, 2001)'
_computing_data_collection 'X-AREA (Stoe & Cie, 2001)'
_computing_data_reduction 'X-AREA (Stoe & Cie, 2001)'
_computing_molecular_graphics 'XP in SHELXTL-Plus (Sheldrick, 1991)'
_computing_publication_material 'SHELXL97 (Sheldrick, 1997) and PLATON (Spek, 2003)'
_computing_structure_refinement 'SHELXL97 (Sheldrick, 1997)'
_computing_structure_solution 'SHELXS97 (Sheldrick, 1990)'
_diffrn_ambient_temperature 173(2)
_diffrn_measured_fraction_theta_full 0.997
_diffrn_measured_fraction_theta_max 0.996
_diffrn_measurement_device_type 'Stoe IPDSII two-circle'
_diffrn_measurement_method \w
_diffrn_radiation_monochromator graphite
_diffrn_radiation_source 'fine-focus sealed tube'
_diffrn_radiation_type MoK\a
_diffrn_radiation_wavelength 0.71073
_diffrn_reflns_av_R_equivalents 0.0462
_diffrn_reflns_av_sigmaI/netI 0.0231
_diffrn_reflns_limit_h_max 11
_diffrn_reflns_limit_h_min -11
_diffrn_reflns_limit_k_max 18
_diffrn_reflns_limit_k_min -18
_diffrn_reflns_limit_l_max 22
_diffrn_reflns_limit_l_min -22
_diffrn_reflns_number 32900
_diffrn_reflns_theta_full 25.00
_diffrn_reflns_theta_max 27.57
_diffrn_reflns_theta_min 3.45
_diffrn_standards_number 0
_exptl_absorpt_coefficient_mu 0.179
_exptl_absorpt_correction_type none
_exptl_crystal_colour colourless
_exptl_crystal_density_diffrn 1.699
_exptl_crystal_density_method 'not measured'
_exptl_crystal_description block
_exptl_crystal_F_000 1120
_exptl_crystal_size_max 0.34
_exptl_crystal_size_mid 0.29
_exptl_crystal_size_min 0.21
_refine_diff_density_max 0.504
_refine_diff_density_min -0.401
_refine_ls_extinction_method none
_refine_ls_goodness_of_fit_ref 1.141
_refine_ls_hydrogen_treatment mixed
_refine_ls_matrix_type full
_refine_ls_number_parameters 364
_refine_ls_number_reflns 5055
_refine_ls_number_restraints 0
_refine_ls_restrained_S_all 1.141
_refine_ls_R_factor_all 0.0695
_refine_ls_R_factor_gt 0.0548
_refine_ls_shift/su_max 0.000
_refine_ls_shift/su_mean 0.000
_refine_ls_structure_factor_coef Fsqd
_refine_ls_weighting_details 'calc w=1/[\s^2^(Fo^2^)+(0.063P)^2^+1.036P] where P=(Fo^2^+2Fc^2^)/3'
_refine_ls_weighting_scheme calc
_refine_ls_wR_factor_gt 0.1361
_refine_ls_wR_factor_ref 0.1437
_reflns_number_gt 3976
_reflns_number_total 5055
_reflns_threshold_expression I>2\s(I)
_cod_data_source_file at2454.cif
_cod_data_source_block I
_cod_original_sg_symbol_H-M 'P 21/n'
_cod_database_code 2215750
_cod_database_fobs_code 2215750

loop_
_symmetry_equiv_pos_as_xyz
'x, y, z'
'-x+1/2, y+1/2, -z+1/2'
'-x, -y, -z'
'x-1/2, -y-1/2, z-1/2'

loop_
_atom_site_type_symbol
_atom_site_label
_atom_site_fract_x
_atom_site_fract_y
_atom_site_fract_z
_atom_site_U_iso_or_equiv
_atom_site_adp_type
_atom_site_calc_flag
_atom_site_refinement_flags
_atom_site_occupancy
_atom_site_disorder_assembly
_atom_site_disorder_group
F F1 0.6119(4) 0.10065(17) 0.66836(11) 0.1030(13) Uani d P 0.884(4) A 1
F F2 0.5877(3) -0.01257(14) 0.58753(12) 0.0726(7) Uani d P 0.884(4) A 1
F F3 0.7957(2) 0.04131(19) 0.61350(14) 0.0849(9) Uani d P 0.884(4) A 1
F F1' 0.7539(16) 0.1174(10) 0.6622(8) 0.057(4) Uiso d P 0.116(4) A 2
F F2' 0.5544(18) 0.0447(13) 0.6319(10) 0.068(5) Uiso d P 0.116(4) A 2
F F3' 0.707(2) -0.0044(13) 0.5915(10) 0.071(5) Uiso d P 0.116(4) A 2
F F4 0.74374(17) -0.02462(10) 0.34336(10) 0.0573(4) Uani d . 1 . .
F F5 0.8738(2) 0.04206(13) 0.26057(9) 0.0688(5) Uani d . 1 . .
F F6 0.93313(16) 0.05552(11) 0.38408(9) 0.0541(4) Uani d . 1 . .
O O1 0.4403(2) 0.35464(12) 0.47983(12) 0.0564(5) Uani d . 1 . .
N N1 0.69448(19) 0.11665(12) 0.47114(10) 0.0314(4) Uani d . 1 . .
H H1 0.750(3) 0.067(2) 0.4707(16) 0.049(7) Uiso d . 1 . .
C C2 0.6335(2) 0.14076(14) 0.53776(12) 0.0332(4) Uani d . 1 A .
C C3 0.5485(2) 0.21923(16) 0.54371(14) 0.0396(5) Uani d . 1 . .
H H3 0.5089 0.2334 0.5917 0.047 Uiso calc R 1 . .
C C4 0.5180(2) 0.28136(15) 0.47720(15) 0.0402(5) Uani d . 1 . .
C C5 0.5811(2) 0.25282(14) 0.40537(13) 0.0357(4) Uani d . 1 . .
C C6 0.5528(3) 0.30743(16) 0.33642(15) 0.0465(6) Uani d . 1 . .
H H6 0.4943 0.3635 0.3373 0.056 Uiso calc R 1 . .
C C7 0.6091(3) 0.28020(18) 0.26844(16) 0.0522(6) Uani d . 1 . .
H H7 0.5885 0.3170 0.2224 0.063 Uiso calc R 1 . .
C C8 0.6970(3) 0.19818(18) 0.26646(14) 0.0468(5) Uani d . 1 . .
H H8 0.7355 0.1798 0.2190 0.056 Uiso calc R 1 . .
C C9 0.7281(2) 0.14387(15) 0.33295(12) 0.0353(4) Uani d . 1 . .
C C10 0.6693(2) 0.17045(13) 0.40361(12) 0.0309(4) Uani d . 1 . .
C C11 0.6610(3) 0.07092(16) 0.60443(13) 0.0405(5) Uani d . 1 . .
C C12 0.8194(3) 0.05538(16) 0.32928(13) 0.0404(5) Uani d . 1 . .
F F1A 0.3274(3) 0.5647(3) 0.29670(13) 0.1443(14) Uani d . 1 . .
F F2A 0.2343(2) 0.70616(15) 0.29298(10) 0.0827(6) Uani d . 1 . .
F F3A 0.1012(2) 0.58500(14) 0.26504(9) 0.0748(5) Uani d . 1 . .
F F4A -0.21334(16) 0.85612(10) 0.51026(9) 0.0543(4) Uani d . 1 . .
F F5A -0.02372(15) 0.85788(9) 0.44455(9) 0.0512(4) Uani d . 1 . .
F F6A -0.20327(14) 0.76233(9) 0.41182(7) 0.0425(3) Uani d . 1 . .
O O1A 0.2846(2) 0.46104(12) 0.57062(11) 0.0495(4) Uani d . 1 . .
H H1A 0.341(4) 0.426(3) 0.543(2) 0.082(12) Uiso d . 1 . .
N N1A 0.08353(19) 0.66696(12) 0.42119(10) 0.0338(4) Uani d . 1 . .
C C2A 0.1814(2) 0.60571(16) 0.39848(13) 0.0379(5) Uani d . 1 . .
C C3A 0.2539(2) 0.53454(15) 0.44419(14) 0.0394(5) Uani d . 1 . .
H H3A 0.3229 0.4934 0.4229 0.047 Uiso calc R 1 . .
C C4A 0.2224(2) 0.52599(14) 0.52074(13) 0.0367(5) Uani d . 1 . .
C C5A 0.1184(2) 0.58982(14) 0.54984(12) 0.0330(4) Uani d . 1 . .
C C6A 0.0808(3) 0.58667(16) 0.62811(13) 0.0435(5) Uani d . 1 . .
H H6A 0.1258 0.5408 0.6631 0.052 Uiso calc R 1 . .
C C7A -0.0192(3) 0.64892(19) 0.65348(14) 0.0504(6) Uani d . 1 . .
H H7A -0.0441 0.6458 0.7060 0.060 Uiso calc R 1 . .
C C8A -0.0864(3) 0.71823(17) 0.60235(13) 0.0430(5) Uani d . 1 . .
H H8A -0.1559 0.7612 0.6208 0.052 Uiso calc R 1 . .
C C9A -0.0521(2) 0.72396(14) 0.52660(12) 0.0327(4) Uani d . 1 . .
C C10A 0.0518(2) 0.65905(13) 0.49738(11) 0.0294(4) Uani d . 1 . .
C C11A 0.2134(3) 0.6153(2) 0.31353(16) 0.0562(7) Uani d . 1 . .
C C12A -0.1217(2) 0.79917(15) 0.47330(13) 0.0375(5) Uani d . 1 . .

loop_
_atom_site_aniso_label
_atom_site_aniso_U_11
_atom_site_aniso_U_22
_atom_site_aniso_U_33
_atom_site_aniso_U_12
_atom_site_aniso_U_13
_atom_site_aniso_U_23
F1 0.208(3) 0.0682(14) 0.0386(11) 0.0600(18) 0.0466(15) 0.0101(10)
F2 0.0940(17) 0.0544(11) 0.0674(13) -0.0245(10) -0.0054(11) 0.0189(10)
F3 0.0376(10) 0.119(2) 0.0972(17) 0.0134(11) 0.0032(10) 0.0760(15)
F4 0.0614(9) 0.0341(7) 0.0777(11) -0.0009(6) 0.0134(8) -0.0042(7)
F5 0.0832(12) 0.0799(11) 0.0468(9) 0.0208(9) 0.0264(8) 0.0021(8)
F6 0.0453(8) 0.0533(8) 0.0618(9) 0.0160(6) -0.0068(7) -0.0074(7)
O1 0.0496(10) 0.0402(9) 0.0782(13) 0.0213(8) -0.0013(9) -0.0024(8)
N1 0.0308(8) 0.0295(8) 0.0338(9) 0.0074(7) 0.0017(7) 0.0032(6)
C2 0.0297(9) 0.0340(10) 0.0355(10) 0.0036(8) 0.0013(8) -0.0001(8)
C3 0.0348(11) 0.0392(11) 0.0445(12) 0.0089(8) 0.0023(9) -0.0045(9)
C4 0.0298(10) 0.0310(10) 0.0584(14) 0.0059(8) -0.0052(9) -0.0023(9)
C5 0.0304(10) 0.0279(9) 0.0472(12) 0.0001(7) -0.0073(8) 0.0036(8)
C6 0.0448(12) 0.0327(10) 0.0594(15) 0.0031(9) -0.0122(11) 0.0118(10)
C7 0.0594(15) 0.0449(13) 0.0500(14) -0.0024(11) -0.0106(12) 0.0189(11)
C8 0.0524(14) 0.0484(13) 0.0389(12) -0.0061(11) -0.0013(10) 0.0117(10)
C9 0.0353(10) 0.0341(10) 0.0360(11) -0.0034(8) -0.0001(8) 0.0060(8)
C10 0.0259(9) 0.0285(9) 0.0370(10) -0.0021(7) -0.0045(7) 0.0041(7)
C11 0.0432(12) 0.0404(11) 0.0391(11) 0.0078(9) 0.0108(9) 0.0041(9)
C12 0.0423(12) 0.0435(11) 0.0358(11) 0.0010(9) 0.0059(9) -0.0005(9)
F1A 0.124(2) 0.244(3) 0.0723(14) 0.132(2) 0.0543(14) 0.0448(17)
F2A 0.1043(15) 0.0947(14) 0.0513(10) -0.0278(12) 0.0199(10) 0.0103(9)
F3A 0.1025(14) 0.0797(12) 0.0410(9) 0.0030(10) -0.0013(9) -0.0131(8)
F4A 0.0539(8) 0.0489(8) 0.0596(9) 0.0237(7) 0.0024(7) -0.0143(7)
F5A 0.0451(7) 0.0335(7) 0.0742(10) 0.0015(6) 0.0006(7) 0.0149(6)
F6A 0.0413(7) 0.0430(7) 0.0418(7) 0.0081(5) -0.0045(5) -0.0041(5)
O1A 0.0580(11) 0.0344(8) 0.0537(10) 0.0143(7) -0.0101(8) 0.0056(7)
N1A 0.0320(8) 0.0350(8) 0.0345(9) 0.0059(7) 0.0024(7) 0.0006(7)
C2A 0.0359(11) 0.0404(11) 0.0372(11) 0.0089(9) 0.0018(8) -0.0013(9)
C3A 0.0356(11) 0.0344(10) 0.0474(13) 0.0099(8) -0.0007(9) -0.0047(9)
C4A 0.0374(10) 0.0255(9) 0.0450(12) 0.0022(8) -0.0094(9) -0.0002(8)
C5A 0.0344(10) 0.0274(9) 0.0361(10) -0.0023(7) -0.0043(8) -0.0006(7)
C6A 0.0543(13) 0.0386(11) 0.0362(12) -0.0035(10) -0.0042(10) 0.0060(9)
C7A 0.0638(16) 0.0553(14) 0.0326(12) -0.0005(12) 0.0074(11) 0.0004(10)
C8A 0.0471(12) 0.0435(12) 0.0392(12) 0.0021(10) 0.0081(10) -0.0083(9)
C9A 0.0328(10) 0.0284(9) 0.0365(10) 0.0002(7) 0.0012(8) -0.0044(8)
C10A 0.0291(9) 0.0260(9) 0.0327(10) -0.0014(7) -0.0006(7) -0.0018(7)
C11A 0.0525(15) 0.0713(17) 0.0462(14) 0.0241(13) 0.0118(12) 0.0061(12)
C12A 0.0343(10) 0.0326(10) 0.0453(12) 0.0064(8) 0.0019(9) -0.0060(9)

loop_
_atom_type_symbol
_atom_type_description
_atom_type_scat_dispersion_real
_atom_type_scat_dispersion_imag
_atom_type_scat_source
C C 0.0033 0.0016 'International Tables Vol C Tables 4.2.6.8 and 6.1.1.4'
H H 0.0000 0.0000 'International Tables Vol C Tables 4.2.6.8 and 6.1.1.4'
F F 0.0171 0.0103 'International Tables Vol C Tables 4.2.6.8 and 6.1.1.4'
N N 0.0061 0.0033 'International Tables Vol C Tables 4.2.6.8 and 6.1.1.4'
O O 0.0106 0.0060 'International Tables Vol C Tables 4.2.6.8 and 6.1.1.4'

loop_
_geom_angle_atom_site_label_1
_geom_angle_atom_site_label_2
_geom_angle_atom_site_label_3
_geom_angle
C11 F2' F3' 41.1(8)
C11 F3' F2' 41.8(8)
C2 N1 C10 121.32(17)
C2 N1 H1 119.5(18)
C10 N1 H1 119.1(18)
C3 C2 N1 123.0(2)
C3 C2 C11 121.78(19)
N1 C2 C11 115.16(17)
C2 C3 C4 120.1(2)
C2 C3 H3 119.9
C4 C3 H3 119.9
O1 C4 C3 122.5(2)
O1 C4 C5 121.4(2)
C3 C4 C5 116.11(18)
C10 C5 C6 119.2(2)
C10 C5 C4 120.62(19)
C6 C5 C4 120.1(2)
C7 C6 C5 120.6(2)
C7 C6 H6 119.7
C5 C6 H6 119.7
C6 C7 C8 120.3(2)
C6 C7 H7 119.8
C8 C7 H7 119.8
C9 C8 C7 120.5(2)
C9 C8 H8 119.7
C7 C8 H8 119.7
C8 C9 C10 119.8(2)
C8 C9 C12 119.8(2)
C10 C9 C12 120.38(18)
N1 C10 C5 118.78(19)
N1 C10 C9 121.75(18)
C5 C10 C9 119.46(18)
F3' C11 F2' 97.1(13)
F1 C11 F3 113.3(3)
F1 C11 F2 104.8(2)
F3 C11 F2 101.6(2)
F3' C11 F1' 109.9(11)
F2' C11 F1' 109.6(11)
F1 C11 C2 112.97(19)
F3 C11 C2 113.21(18)
F2 C11 C2 109.93(19)
F1' C11 C2 106.9(6)
F5 C12 F4 106.24(19)
F5 C12 F6 107.15(19)
F4 C12 F6 104.91(19)
F5 C12 C9 113.85(19)
F4 C12 C9 112.15(18)
F6 C12 C9 111.96(18)
C4A O1A H1A 106(2)
C2A N1A C10A 115.66(17)
N1A C2A C3A 126.6(2)
N1A C2A C11A 114.60(19)
C3A C2A C11A 118.78(19)
C4A C3A C2A 118.08(19)
C4A C3A H3A 121.0
C2A C3A H3A 121.0
O1A C4A C3A 123.9(2)
O1A C4A C5A 117.4(2)
C3A C4A C5A 118.71(18)
C6A C5A C10A 119.80(19)
C6A C5A C4A 122.38(19)
C10A C5A C4A 117.82(19)
C7A C6A C5A 120.5(2)
C7A C6A H6A 119.8
C5A C6A H6A 119.8
C6A C7A C8A 120.6(2)
C6A C7A H7A 119.7
C8A C7A H7A 119.7
C9A C8A C7A 120.6(2)
C9A C8A H8A 119.7
C7A C8A H8A 119.7
C8A C9A C10A 120.51(19)
C8A C9A C12A 120.16(19)
C10A C9A C12A 119.32(18)
N1A C10A C5A 123.11(17)
N1A C10A C9A 118.88(17)
C5A C10A C9A 118.00(18)
F1A C11A F2A 108.5(3)
F1A C11A F3A 106.2(3)
F2A C11A F3A 104.8(2)
F1A C11A C2A 112.6(2)
F2A C11A C2A 112.4(2)
F3A C11A C2A 111.8(2)
F5A C12A F6A 106.93(18)
F5A C12A F4A 106.00(17)
F6A C12A F4A 105.37(16)
F5A C12A C9A 112.78(17)
F6A C12A C9A 113.19(17)
F4A C12A C9A 111.99(18)

loop_
_geom_bond_atom_site_label_1
_geom_bond_atom_site_label_2
_geom_bond_distance
F1 C11 1.290(3)
F2 C11 1.366(3)
F3 C11 1.302(3)
F1' C11 1.413(14)
F2' C11 1.180(16)
F2' F3' 1.76(2)
F3' C11 1.163(17)
F4 C12 1.348(3)
F5 C12 1.332(3)
F6 C12 1.348(3)
O1 C4 1.250(3)
N1 C2 1.358(3)
N1 C10 1.386(3)
N1 H1 0.86(3)
C2 C3 1.354(3)
C2 C11 1.510(3)
C3 C4 1.444(3)
C3 H3 0.9500
C4 C5 1.462(3)
C5 C10 1.408(3)
C5 C6 1.416(3)
C6 C7 1.370(4)
C6 H6 0.9500
C7 C8 1.403(4)
C7 H7 0.9500
C8 C9 1.382(3)
C8 H8 0.9500
C9 C10 1.419(3)
C9 C12 1.498(3)
F1A C11A 1.316(3)
F2A C11A 1.335(4)
F3A C11A 1.340(4)
F4A C12A 1.354(2)
F5A C12A 1.341(3)
F6A C12A 1.347(2)
O1A C4A 1.343(3)
O1A H1A 0.87(4)
N1A C2A 1.323(3)
N1A C10A 1.369(3)
C2A C3A 1.401(3)
C2A C11A 1.519(3)
C3A C4A 1.376(3)
C3A H3A 0.9500
C4A C5A 1.427(3)
C5A C6A 1.417(3)
C5A C10A 1.425(3)
C6A C7A 1.362(4)
C6A H6A 0.9500
C7A C8A 1.415(3)
C7A H7A 0.9500
C8A C9A 1.367(3)
C8A H8A 0.9500
C9A C10A 1.436(3)
C9A C12A 1.502(3)

loop_
_geom_hbond_atom_site_label_D
_geom_hbond_atom_site_label_H
_geom_hbond_atom_site_label_A
_geom_hbond_distance_DH
_geom_hbond_distance_HA
_geom_hbond_distance_DA
_geom_hbond_angle_DHA
O1A H1A O1 0.87(4) 1.78(4) 2.656(3) 174(4)

loop_
_geom_torsion_atom_site_label_1
_geom_torsion_atom_site_label_2
_geom_torsion_atom_site_label_3
_geom_torsion_atom_site_label_4
_geom_torsion
C10 N1 C2 C3 -1.9(3)
C10 N1 C2 C11 175.22(18)
N1 C2 C3 C4 0.5(3)
C11 C2 C3 C4 -176.4(2)
C2 C3 C4 O1 -179.9(2)
C2 C3 C4 C5 1.2(3)
O1 C4 C5 C10 179.5(2)
C3 C4 C5 C10 -1.6(3)
O1 C4 C5 C6 -1.1(3)
C3 C4 C5 C6 177.8(2)
C10 C5 C6 C7 0.7(3)
C4 C5 C6 C7 -178.7(2)
C5 C6 C7 C8 -0.7(4)
C6 C7 C8 C9 -0.1(4)
C7 C8 C9 C10 0.8(3)
C7 C8 C9 C12 178.7(2)
C2 N1 C10 C5 1.4(3)
C2 N1 C10 C9 -177.64(19)
C6 C5 C10 N1 -179.02(19)
C4 C5 C10 N1 0.3(3)
C6 C5 C10 C9 0.1(3)
C4 C5 C10 C9 179.42(18)
C8 C9 C10 N1 178.3(2)
C12 C9 C10 N1 0.4(3)
C8 C9 C10 C5 -0.8(3)
C12 C9 C10 C5 -178.66(19)
F2' F3' C11 F1 48.0(11)
F2' F3' C11 F3 139.3(10)
F2' F3' C11 F2 -29.6(12)
F2' F3' C11 F1' 113.9(11)
F2' F3' C11 C2 -122.7(11)
F3' F2' C11 F1 -132.7(10)
F3' F2' C11 F3 -43.1(12)
F3' F2' C11 F2 28.4(11)
F3' F2' C11 F1' -114.1(12)
F3' F2' C11 C2 126.0(10)
C3 C2 C11 F3' 163.7(12)
N1 C2 C11 F3' -13.5(12)
C3 C2 C11 F2' 50.0(11)
N1 C2 C11 F2' -127.2(11)
C3 C2 C11 F1 -8.4(4)
N1 C2 C11 F1 174.4(3)
C3 C2 C11 F3 -138.9(3)
N1 C2 C11 F3 44.0(3)
C3 C2 C11 F2 108.2(2)
N1 C2 C11 F2 -68.9(3)
C3 C2 C11 F1' -71.5(7)
N1 C2 C11 F1' 111.4(7)
C8 C9 C12 F5 5.5(3)
C10 C9 C12 F5 -176.58(19)
C8 C9 C12 F4 -115.1(2)
C10 C9 C12 F4 62.8(3)
C8 C9 C12 F6 127.3(2)
C10 C9 C12 F6 -54.9(3)
C10A N1A C2A C3A 0.3(3)
C10A N1A C2A C11A 179.4(2)
N1A C2A C3A C4A -0.1(4)
C11A C2A C3A C4A -179.2(2)
C2A C3A C4A O1A -179.8(2)
C2A C3A C4A C5A -0.2(3)
O1A C4A C5A C6A 0.4(3)
C3A C4A C5A C6A -179.3(2)
O1A C4A C5A C10A 179.95(18)
C3A C4A C5A C10A 0.3(3)
C10A C5A C6A C7A 0.5(3)
C4A C5A C6A C7A -180.0(2)
C5A C6A C7A C8A -0.5(4)
C6A C7A C8A C9A 0.0(4)
C7A C8A C9A C10A 0.6(3)
C7A C8A C9A C12A -178.7(2)
C2A N1A C10A C5A -0.1(3)
C2A N1A C10A C9A 179.19(18)
C6A C5A C10A N1A 179.41(19)
C4A C5A C10A N1A -0.2(3)
C6A C5A C10A C9A 0.1(3)
C4A C5A C10A C9A -179.48(17)
C8A C9A C10A N1A -180.0(2)
C12A C9A C10A N1A -0.7(3)
C8A C9A C10A C5A -0.6(3)
C12A C9A C10A C5A 178.67(18)
N1A C2A C11A F1A 169.4(3)
C3A C2A C11A F1A -11.4(4)
N1A C2A C11A F2A 46.5(3)
C3A C2A C11A F2A -134.4(2)
N1A C2A C11A F3A -71.1(3)
C3A C2A C11A F3A 108.1(3)
C8A C9A C12A F5A 120.6(2)
C10A C9A C12A F5A -58.7(2)
C8A C9A C12A F6A -117.8(2)
C10A C9A C12A F6A 62.9(2)
C8A C9A C12A F4A 1.1(3)
C10A C9A C12A F4A -178.17(17)
